data_2233081
loop_
_publ_author_name
'Wang, Aidong'

_publ_section_title
;
 Tetrakis(\m-4-azidobenzoato-\k^2^<i>O</i>:<i>O</i>')bis[(<i>N</i>,<i>N</i>-dimethylformamide-\k<i>O</i>)copper(II)]
;
_journal_coeditor_code BH2402
_journal_issue 1
_journal_name_full 'Acta Crystallographica Section E'
_journal_page_first m43
_journal_paper_doi 10.1107/S1600536811050999
_journal_volume 68
_journal_year 2012
_chemical_formula_iupac '[Cu2 (C7 H4 N3 O2)4 (C3 H7 N O)2]'
_chemical_formula_moiety 'C34 H30 Cu2 N14 O10'
_chemical_formula_sum 'C34 H30 Cu2 N14 O10'
_chemical_formula_weight 921.80
_chemical_name_systematic
;
Tetrakis(\m-4-azidobenzoato-\k^2^<i>O</i>:<i>O</i>')bis[(<i>N</i>,<i>N</i>-
dimethylformamide-\k<i>O</i>)copper(II)]
;
_space_group_IT_number 14
_symmetry_cell_setting monoclinic
_symmetry_space_group_name_Hall '-P 2ybc'
_symmetry_space_group_name_H-M 'P 1 21/c 1'
_atom_sites_solution_hydrogens geom
_atom_sites_solution_primary direct
_atom_sites_solution_secondary difmap
_audit_creation_method SHELXL-97
_cell_angle_alpha 90.00
_cell_angle_beta 91.277(5)
_cell_angle_gamma 90.00
_cell_formula_units_Z 2
_cell_length_a 11.9209(8)
_cell_length_b 17.9387(10)
_cell_length_c 9.3680(5)
_cell_measurement_reflns_used 4783
_cell_measurement_temperature 293(2)
_cell_measurement_theta_max 25
_cell_measurement_theta_min 3.1440
_cell_volume 2002.8(2)
_computing_cell_refinement 'CrystalClear (Rigaku, 2002)'
_computing_data_collection 'CrystalClear (Rigaku, 2002)'
_computing_data_reduction 'CrystalClear (Rigaku, 2002)'
_computing_molecular_graphics 'SHELXTL (Sheldrick, 2008)'
_computing_publication_material 'SHELXL97 (Sheldrick, 2008)'
_computing_structure_refinement 'SHELXL97 (Sheldrick, 2008)'
_computing_structure_solution 'SHELXS97 (Sheldrick, 2008)'
_diffrn_ambient_temperature 293(2)
_diffrn_detector_area_resol_mean 14.6306
_diffrn_measured_fraction_theta_full 0.991
_diffrn_measured_fraction_theta_max 0.991
_diffrn_measurement_device_type 'Rigaku Mercury70'
_diffrn_measurement_method '\w scans'
_diffrn_radiation_monochromator graphite
_diffrn_radiation_source 'fine-focus sealed tube'
_diffrn_radiation_type MoK\a
_diffrn_radiation_wavelength 0.71073
_diffrn_reflns_av_R_equivalents 0.0308
_diffrn_reflns_av_sigmaI/netI 0.0292
_diffrn_reflns_limit_h_max 14
_diffrn_reflns_limit_h_min -14
_diffrn_reflns_limit_k_max 21
_diffrn_reflns_limit_k_min -19
_diffrn_reflns_limit_l_max 11
_diffrn_reflns_limit_l_min -11
_diffrn_reflns_number 12312
_diffrn_reflns_theta_full 25.00
_diffrn_reflns_theta_max 25.00
_diffrn_reflns_theta_min 2.45
_diffrn_standards_number 4803
_exptl_absorpt_coefficient_mu 1.135
_exptl_absorpt_correction_T_max 0.8048
_exptl_absorpt_correction_T_min 0.8048
_exptl_absorpt_correction_type multi-scan
_exptl_absorpt_process_details '(CrystalClear; Rigaku, 2002)'
_exptl_crystal_colour blue
_exptl_crystal_density_diffrn 1.529
_exptl_crystal_density_method 'not measured'
_exptl_crystal_description block
_exptl_crystal_F_000 940
_exptl_crystal_size_max 0.2
_exptl_crystal_size_mid 0.2
_exptl_crystal_size_min 0.2
_refine_diff_density_max 0.333
_refine_diff_density_min -0.310
_refine_ls_extinction_method none
_refine_ls_goodness_of_fit_ref 1.021
_refine_ls_hydrogen_treatment constr
_refine_ls_matrix_type full
_refine_ls_number_constraints 0
_refine_ls_number_parameters 271
_refine_ls_number_reflns 3496
_refine_ls_number_restraints 0
_refine_ls_restrained_S_all 1.021
_refine_ls_R_factor_all 0.0380
_refine_ls_R_factor_gt 0.0331
_refine_ls_shift/su_max 0.001
_refine_ls_shift/su_mean 0.000
_refine_ls_structure_factor_coef Fsqd
_refine_ls_weighting_details 'calc w=1/[\s^2^(Fo^2^)+(0.0482P)^2^+0.7327P] where P=(Fo^2^+2Fc^2^)/3'
_refine_ls_weighting_scheme calc
_refine_ls_wR_factor_gt 0.0872
_refine_ls_wR_factor_ref 0.0911
_reflns_number_gt 3141
_reflns_number_total 3496
_reflns_threshold_expression I>2\s(I)
_cod_data_source_file bh2402.cif
_cod_data_source_block I
_cod_original_sg_symbol_H-M 'P 21/c'
_cod_database_code 2233081
_cod_database_fobs_code 2233081

loop_
_symmetry_equiv_pos_as_xyz
'x, y, z'
'-x, y+1/2, -z+1/2'
'-x, -y, -z'
'x, -y-1/2, z-1/2'

loop_
_atom_site_type_symbol
_atom_site_label
_atom_site_fract_x
_atom_site_fract_y
_atom_site_fract_z
_atom_site_U_iso_or_equiv
_atom_site_adp_type
_atom_site_calc_flag
_atom_site_refinement_flags
_atom_site_occupancy
_atom_site_symmetry_multiplicity
Cu Cu1 0.05068(2) 0.451211(14) 0.58459(3) 0.03461(12) Uani d . 1 1
O O1 0.16267(14) 0.44589(9) 0.43570(18) 0.0472(4) Uani d . 1 1
O O5 0.12483(14) 0.36844(9) 0.72800(17) 0.0470(4) Uani d . 1 1
O O3 0.04281(13) 0.62087(9) 0.52445(18) 0.0461(4) Uani d . 1 1
O O2 0.07599(14) 0.52740(10) 0.28944(17) 0.0467(4) Uani d . 1 1
O O4 0.12931(15) 0.53807(9) 0.66805(19) 0.0497(4) Uani d . 1 1
N N7 0.1214(2) 0.31119(12) 0.9451(2) 0.0567(6) Uani d . 1 1
N N1 0.4690(2) 0.4056(2) -0.1016(3) 0.0854(9) Uani d . 1 1
N N2 0.4467(3) 0.4246(2) -0.2269(4) 0.1045(11) Uani d . 1 1
N N6 0.4782(4) 0.8193(3) 1.0817(4) 0.1397(18) Uani d . 1 1
N N3 0.4367(4) 0.4395(3) -0.3436(4) 0.155(2) Uani d . 1 1
N N4 0.3389(3) 0.84292(18) 0.9011(3) 0.0855(9) Uani d . 1 1
N N5 0.4106(3) 0.8267(2) 0.9946(3) 0.0987(12) Uani d . 1 1
C C4 0.3881(2) 0.42884(18) -0.0005(3) 0.0584(7) Uani d . 1 1
C C7 0.15287(19) 0.48163(13) 0.3208(2) 0.0398(5) Uani d . 1 1
C C15 0.0863(2) 0.35912(14) 0.8475(3) 0.0484(6) Uani d . 1 1
H H15A 0.0259 0.3892 0.8714 0.058 Uiso calc R 1 1
C C1 0.2378(2) 0.46654(13) 0.2094(3) 0.0414(5) Uani d . 1 1
C C8 0.17273(19) 0.66528(13) 0.6976(2) 0.0409(5) Uani d . 1 1
C C2 0.2172(2) 0.48554(14) 0.0677(2) 0.0460(6) Uani d . 1 1
H H2A 0.1524 0.5118 0.0430 0.055 Uiso calc R 1 1
C C6 0.3359(2) 0.42912(18) 0.2440(3) 0.0595(7) Uani d . 1 1
H H6A 0.3512 0.4159 0.3384 0.071 Uiso calc R 1 1
C C13 0.1512(2) 0.73877(15) 0.6624(3) 0.0539(6) Uani d . 1 1
H H13A 0.0985 0.7498 0.5907 0.065 Uiso calc R 1 1
C C3 0.2911(2) 0.46609(15) -0.0371(3) 0.0512(6) Uani d . 1 1
H H3A 0.2753 0.4781 -0.1320 0.061 Uiso calc R 1 1
C C9 0.2511(2) 0.65078(16) 0.8053(3) 0.0556(7) Uani d . 1 1
H H9A 0.2661 0.6016 0.8308 0.067 Uiso calc R 1 1
C C14 0.11051(19) 0.60338(13) 0.6237(2) 0.0397(5) Uani d . 1 1
C C10 0.3073(2) 0.70738(18) 0.8752(3) 0.0603(7) Uani d . 1 1
H H10A 0.3596 0.6966 0.9475 0.072 Uiso calc R 1 1
C C12 0.2067(3) 0.79604(16) 0.7321(3) 0.0635(8) Uani d . 1 1
H H12B 0.1908 0.8453 0.7081 0.076 Uiso calc R 1 1
C C11 0.2856(2) 0.78027(17) 0.8373(3) 0.0576(7) Uani d . 1 1
C C17 0.0706(3) 0.3082(2) 1.0850(3) 0.0822(11) Uani d . 1 1
H H17A 0.0097 0.3432 1.0881 0.123 Uiso calc R 1 1
H H17B 0.1258 0.3207 1.1572 0.123 Uiso calc R 1 1
H H17C 0.0428 0.2588 1.1018 0.123 Uiso calc R 1 1
C C16 0.2150(3) 0.26297(19) 0.9201(4) 0.0807(10) Uani d . 1 1
H H16A 0.2407 0.2704 0.8248 0.121 Uiso calc R 1 1
H H16B 0.1923 0.2120 0.9315 0.121 Uiso calc R 1 1
H H16C 0.2746 0.2742 0.9873 0.121 Uiso calc R 1 1
C C5 0.4114(2) 0.4111(2) 0.1403(3) 0.0717(9) Uani d . 1 1
H H5A 0.4781 0.3871 0.1652 0.086 Uiso calc R 1 1

loop_
_atom_site_aniso_label
_atom_site_aniso_U_11
_atom_site_aniso_U_22
_atom_site_aniso_U_33
_atom_site_aniso_U_12
_atom_site_aniso_U_13
_atom_site_aniso_U_23
Cu1 0.04444(19) 0.02783(19) 0.03131(18) 0.00240(10) -0.00460(12) 0.00345(10)
O1 0.0503(10) 0.0503(11) 0.0409(9) 0.0099(7) 0.0020(7) 0.0104(8)
O5 0.0606(10) 0.0393(10) 0.0408(9) 0.0062(8) -0.0076(7) 0.0085(8)
O3 0.0538(10) 0.0364(10) 0.0474(9) -0.0021(7) -0.0126(8) 0.0021(8)
O2 0.0541(10) 0.0447(10) 0.0416(9) 0.0133(8) 0.0052(7) 0.0058(8)
O4 0.0648(11) 0.0328(10) 0.0507(10) -0.0040(8) -0.0167(8) 0.0013(8)
N7 0.0779(15) 0.0430(13) 0.0485(12) -0.0044(11) -0.0166(11) 0.0141(10)
N1 0.0804(18) 0.112(3) 0.0643(18) 0.0276(17) 0.0221(14) -0.0009(17)
N2 0.088(2) 0.157(3) 0.069(2) 0.035(2) 0.0240(17) -0.016(2)
N6 0.135(3) 0.192(5) 0.091(3) -0.087(3) -0.021(2) -0.024(3)
N3 0.131(3) 0.272(7) 0.061(2) 0.059(3) 0.026(2) -0.009(3)
N4 0.094(2) 0.088(2) 0.0738(18) -0.0434(17) 0.0006(16) -0.0252(16)
N5 0.105(2) 0.124(3) 0.0677(19) -0.068(2) 0.0097(18) -0.0299(19)
C4 0.0564(16) 0.0638(19) 0.0553(16) 0.0072(14) 0.0110(13) -0.0019(14)
C7 0.0454(13) 0.0319(13) 0.0421(13) 0.0001(10) -0.0022(10) -0.0011(10)
C15 0.0594(15) 0.0403(15) 0.0450(14) -0.0014(11) -0.0108(11) 0.0081(11)
C1 0.0471(13) 0.0353(13) 0.0418(13) 0.0009(10) 0.0004(10) 0.0003(10)
C8 0.0455(12) 0.0370(13) 0.0403(12) -0.0018(10) 0.0023(10) -0.0048(10)
C2 0.0527(14) 0.0416(14) 0.0437(13) 0.0080(11) -0.0016(10) 0.0015(11)
C6 0.0550(16) 0.076(2) 0.0476(15) 0.0150(14) -0.0009(12) 0.0108(14)
C13 0.0583(15) 0.0437(16) 0.0593(16) 0.0019(12) -0.0070(12) -0.0032(13)
C3 0.0627(16) 0.0511(16) 0.0398(14) -0.0009(13) -0.0006(11) -0.0011(12)
C9 0.0623(16) 0.0483(16) 0.0557(16) -0.0008(13) -0.0105(12) -0.0027(13)
C14 0.0473(13) 0.0348(13) 0.0370(12) -0.0003(10) 0.0025(10) -0.0008(10)
C10 0.0559(16) 0.073(2) 0.0517(16) -0.0075(14) -0.0087(12) -0.0109(15)
C12 0.0780(19) 0.0398(16) 0.0725(19) -0.0082(14) -0.0040(15) -0.0064(14)
C11 0.0612(16) 0.0577(18) 0.0543(16) -0.0193(14) 0.0113(13) -0.0180(14)
C17 0.124(3) 0.076(2) 0.0466(17) -0.021(2) -0.0081(17) 0.0223(15)
C16 0.098(2) 0.059(2) 0.084(2) 0.0146(18) -0.0344(19) 0.0090(18)
C5 0.0555(17) 0.097(3) 0.0628(18) 0.0284(16) 0.0050(14) 0.0108(18)

loop_
_atom_type_symbol
_atom_type_description
_atom_type_scat_dispersion_real
_atom_type_scat_dispersion_imag
_atom_type_scat_source
C C 0.0033 0.0016 'International Tables Vol C Tables 4.2.6.8 and 6.1.1.4'
H H 0.0000 0.0000 'International Tables Vol C Tables 4.2.6.8 and 6.1.1.4'
Cu Cu 0.3201 1.2651 'International Tables Vol C Tables 4.2.6.8 and 6.1.1.4'
N N 0.0061 0.0033 'International Tables Vol C Tables 4.2.6.8 and 6.1.1.4'
O O 0.0106 0.0060 'International Tables Vol C Tables 4.2.6.8 and 6.1.1.4'

loop_
_geom_angle_atom_site_label_1
_geom_angle_atom_site_label_2
_geom_angle_atom_site_label_3
_geom_angle_site_symmetry_1
_geom_angle_site_symmetry_3
_geom_angle
O1 Cu1 O4 . . 89.73(8)
O1 Cu1 O2 . 3_566 168.40(7)
O4 Cu1 O2 . 3_566 88.43(8)
O1 Cu1 O3 . 3_566 89.17(7)
O4 Cu1 O3 . 3_566 168.48(7)
O2 Cu1 O3 3_566 3_566 90.35(7)
O1 Cu1 O5 . . 97.62(6)
O4 Cu1 O5 . . 96.40(7)
O2 Cu1 O5 3_566 . 93.97(7)
O3 Cu1 O5 3_566 . 95.12(7)
O1 Cu1 Cu1 . 3_566 85.10(5)
O4 Cu1 Cu1 . 3_566 85.48(5)
O2 Cu1 Cu1 3_566 3_566 83.34(5)
O3 Cu1 Cu1 3_566 3_566 83.00(5)
O5 Cu1 Cu1 . 3_566 176.69(5)
C7 O1 Cu1 . . 122.33(15)
C15 O5 Cu1 . . 119.94(16)
C14 O3 Cu1 . 3_566 124.34(15)
C7 O2 Cu1 . 3_566 123.31(15)
C14 O4 Cu1 . . 121.62(15)
C15 N7 C16 . . 121.1(3)
C15 N7 C17 . . 121.1(3)
C16 N7 C17 . . 117.7(3)
N2 N1 C4 . . 114.4(3)
N3 N2 N1 . . 173.3(4)
N5 N4 C11 . . 114.0(3)
N6 N5 N4 . . 173.3(4)
C3 C4 C5 . . 120.1(2)
C3 C4 N1 . . 123.6(3)
C5 C4 N1 . . 116.2(3)
O1 C7 O2 . . 125.8(2)
O1 C7 C1 . . 117.0(2)
O2 C7 C1 . . 117.1(2)
O5 C15 N7 . . 126.9(3)
O5 C15 H15A . . 116.5
N7 C15 H15A . . 116.5
C2 C1 C6 . . 118.4(2)
C2 C1 C7 . . 121.0(2)
C6 C1 C7 . . 120.5(2)
C13 C8 C9 . . 118.2(2)
C13 C8 C14 . . 120.7(2)
C9 C8 C14 . . 121.1(2)
C3 C2 C1 . . 121.1(2)
C3 C2 H2A . . 119.4
C1 C2 H2A . . 119.4
C5 C6 C1 . . 120.8(3)
C5 C6 H6A . . 119.6
C1 C6 H6A . . 119.6
C12 C13 C8 . . 120.9(3)
C12 C13 H13A . . 119.6
C8 C13 H13A . . 119.6
C4 C3 C2 . . 119.6(2)
C4 C3 H3A . . 120.2
C2 C3 H3A . . 120.2
C10 C9 C8 . . 121.5(3)
C10 C9 H9A . . 119.2
C8 C9 H9A . . 119.2
O3 C14 O4 . . 125.6(2)
O3 C14 C8 . . 117.4(2)
O4 C14 C8 . . 117.0(2)
C9 C10 C11 . . 119.4(3)
C9 C10 H10A . . 120.3
C11 C10 H10A . . 120.3
C11 C12 C13 . . 120.0(3)
C11 C12 H12B . . 120.0
C13 C12 H12B . . 120.0
C12 C11 C10 . . 120.1(3)
C12 C11 N4 . . 115.6(3)
C10 C11 N4 . . 124.3(3)
N7 C17 H17A . . 109.5
N7 C17 H17B . . 109.5
H17A C17 H17B . . 109.5
N7 C17 H17C . . 109.5
H17A C17 H17C . . 109.5
H17B C17 H17C . . 109.5
N7 C16 H16A . . 109.5
N7 C16 H16B . . 109.5
H16A C16 H16B . . 109.5
N7 C16 H16C . . 109.5
H16A C16 H16C . . 109.5
H16B C16 H16C . . 109.5
C4 C5 C6 . . 120.0(3)
C4 C5 H5A . . 120.0
C6 C5 H5A . . 120.0

loop_
_geom_bond_atom_site_label_1
_geom_bond_atom_site_label_2
_geom_bond_site_symmetry_2
_geom_bond_distance
Cu1 O1 . 1.9545(17)
Cu1 O4 . 1.9711(17)
Cu1 O2 3_566 1.9747(16)
Cu1 O3 3_566 1.9765(16)
Cu1 O5 . 2.1767(16)
Cu1 Cu1 3_566 2.6363(5)
O1 C7 . 1.256(3)
O5 C15 . 1.231(3)
O3 C14 . 1.258(3)
O3 Cu1 3_566 1.9765(16)
O2 C7 . 1.260(3)
O2 Cu1 3_566 1.9747(16)
O4 C14 . 1.261(3)
N7 C15 . 1.316(3)
N7 C16 . 1.436(4)
N7 C17 . 1.456(4)
N1 N2 . 1.245(4)
N1 C4 . 1.429(3)
N2 N3 . 1.130(5)
N6 N5 . 1.142(5)
N4 N5 . 1.245(5)
N4 C11 . 1.417(4)
C4 C3 . 1.373(4)
C4 C5 . 1.379(4)
C7 C1 . 1.495(3)
C15 H15A . 0.9300
C1 C2 . 1.387(3)
C1 C6 . 1.382(4)
C8 C13 . 1.382(4)
C8 C9 . 1.384(3)
C8 C14 . 1.496(3)
C2 C3 . 1.379(3)
C2 H2A . 0.9300
C6 C5 . 1.377(4)
C6 H6A . 0.9300
C13 C12 . 1.379(4)
C13 H13A . 0.9300
C3 H3A . 0.9300
C9 C10 . 1.375(4)
C9 H9A . 0.9300
C10 C11 . 1.378(4)
C10 H10A . 0.9300
C12 C11 . 1.376(4)
C12 H12B . 0.9300
C17 H17A . 0.9600
C17 H17B . 0.9600
C17 H17C . 0.9600
C16 H16A . 0.9600
C16 H16B . 0.9600
C16 H16C . 0.9600
C5 H5A . 0.9300
